data_2224315
loop_
_publ_author_name
'Li, Xiong'
'Han, Hong-Wei'
'Meng, Xiang-Gao'

_publ_section_title 5,11,17,23-Tetra-<i>tert</i>-butyl-25,26,27,28-tetrapropynyloxy-2,8,14,20-tetrathiacalix[4]arene
_journal_coeditor_code IS2455
_journal_issue 12
_journal_name_full 'Acta Crystallographica Section E'
_journal_page_first o3007
_journal_paper_doi 10.1107/S1600536809043992
_journal_volume 65
_journal_year 2009
_chemical_formula_iupac 'C52 H56 O4 S4'
_chemical_formula_moiety 'C52 H56 O4 S4'
_chemical_formula_sum 'C52 H56 O4 S4'
_chemical_formula_weight 873.21
_chemical_name_systematic
;
5,11,17,23-Tetra-<i>tert</i>-butyl-25,26,27,28-tetrapropynyloxy-2,8,14,20-
tetrathiacalix[4]arene
;
_space_group_IT_number 15
_symmetry_cell_setting monoclinic
_symmetry_space_group_name_Hall '-C 2yc'
_symmetry_space_group_name_H-M 'C 1 2/c 1'
_atom_sites_solution_hydrogens geom
_atom_sites_solution_primary direct
_atom_sites_solution_secondary difmap
_audit_creation_method SHELXL-97
_cell_angle_alpha 90.00
_cell_angle_beta 90.3980(10)
_cell_angle_gamma 90.00
_cell_formula_units_Z 4
_cell_length_a 13.5662(11)
_cell_length_b 19.1815(16)
_cell_length_c 18.1595(15)
_cell_measurement_reflns_used 9940
_cell_measurement_temperature 150(2)
_cell_measurement_theta_max 28.30
_cell_measurement_theta_min 2.24
_cell_volume 4725.4(7)
_computing_cell_refinement 'SAINT (Bruker, 1997)'
_computing_data_collection 'SMART (Bruker, 1997)'
_computing_data_reduction 'SAINT (Bruker, 1997)'
_computing_molecular_graphics 'SHELXTL (Sheldrick, 2008)'
_computing_publication_material 'SHELXTL (Sheldrick, 2008)'
_computing_structure_refinement 'SHELXL97 (Sheldrick, 2008)'
_computing_structure_solution 'SHELXS97 (Sheldrick, 2008)'
_diffrn_ambient_temperature 150(2)
_diffrn_measured_fraction_theta_full 0.993
_diffrn_measured_fraction_theta_max 0.993
_diffrn_measurement_device_type 'Bruker SMART APEX CCD area-detector'
_diffrn_measurement_method '0.3\% wide \w exposures'
_diffrn_radiation_monochromator graphite
_diffrn_radiation_source 'fine focus sealed Siemens Mo tube'
_diffrn_radiation_type 'Mo k\a'
_diffrn_radiation_wavelength 0.71073
_diffrn_reflns_av_R_equivalents 0.0283
_diffrn_reflns_av_sigmaI/netI 0.0236
_diffrn_reflns_limit_h_max 15
_diffrn_reflns_limit_h_min -17
_diffrn_reflns_limit_k_max 24
_diffrn_reflns_limit_k_min -24
_diffrn_reflns_limit_l_max 23
_diffrn_reflns_limit_l_min -23
_diffrn_reflns_number 26256
_diffrn_reflns_theta_full 27.00
_diffrn_reflns_theta_max 27.00
_diffrn_reflns_theta_min 1.12
_exptl_absorpt_coefficient_mu 0.245
_exptl_absorpt_correction_type none
_exptl_crystal_colour colorless
_exptl_crystal_density_diffrn 1.227
_exptl_crystal_density_method 'not measured'
_exptl_crystal_description block
_exptl_crystal_F_000 1856
_exptl_crystal_size_max 0.20
_exptl_crystal_size_mid 0.10
_exptl_crystal_size_min 0.10
_refine_diff_density_max 0.378
_refine_diff_density_min -0.194
_refine_ls_extinction_method none
_refine_ls_goodness_of_fit_ref 1.056
_refine_ls_hydrogen_treatment constr
_refine_ls_matrix_type full
_refine_ls_number_parameters 310
_refine_ls_number_reflns 5115
_refine_ls_number_restraints 39
_refine_ls_restrained_S_all 1.071
_refine_ls_R_factor_all 0.0489
_refine_ls_R_factor_gt 0.0434
_refine_ls_shift/su_max 0.002
_refine_ls_shift/su_mean 0.000
_refine_ls_structure_factor_coef Fsqd
_refine_ls_weighting_details 'calc w=1/[\s^2^(Fo^2^)+(0.0816P)^2^+2.5666P] where P=(Fo^2^+2Fc^2^)/3'
_refine_ls_weighting_scheme calc
_refine_ls_wR_factor_gt 0.1236
_refine_ls_wR_factor_ref 0.1295
_reflns_number_gt 4543
_reflns_number_total 5115
_reflns_threshold_expression I>2\s(I)
_cod_data_source_file is2455.cif
_cod_data_source_block I
_cod_depositor_comments
;
The following automatic conversions were performed:
'_symmetry_cell_setting' value 'Monoclinic' changed to 'monoclinic'
according to '/home/saulius/struct/CIF-dictionaries/cif_core.dic'
dictionary named 'cif_core.dic' version 2.4.1 from 2010-06-29.

Automatic conversion script
Id: cif_fix_enum 1527 2010-12-29 10:47:43Z saulius 

The following automatic conversions were performed:

'_symmetry_cell_setting' value 'Monoclinic' changed to 'monoclinic'
according to /home/saulius/struct/CIF-dictionaries/cif_core.dic
dictionary named 'cif_core.dic' version 2.4.1 from 2010-06-29.

Automatic conversion script
Id: cif_fix_values 1715 2011-07-08 13:25:40Z adriana 
;
_cod_original_sg_symbol_H-M 'C 2/c'
_cod_database_code 2224315
_cod_database_fobs_code 2224315

loop_
_symmetry_equiv_pos_as_xyz
'x, y, z'
'-x, y, -z+1/2'
'x+1/2, y+1/2, z'
'-x+1/2, y+1/2, -z+1/2'
'-x, -y, -z'
'x, -y, z-1/2'
'-x+1/2, -y+1/2, -z'
'x+1/2, -y+1/2, z-1/2'

loop_
_atom_site_type_symbol
_atom_site_label
_atom_site_fract_x
_atom_site_fract_y
_atom_site_fract_z
_atom_site_U_iso_or_equiv
_atom_site_adp_type
_atom_site_calc_flag
_atom_site_refinement_flags
_atom_site_occupancy
_atom_site_disorder_assembly
_atom_site_disorder_group
C C1 0.48682(12) 0.76830(9) 0.14123(9) 0.0244(3) Uani d . 1 . .
C C2 0.43521(13) 0.72657(8) 0.19086(9) 0.0248(3) Uani d . 1 . .
C C3 0.33290(13) 0.72817(8) 0.19175(10) 0.0250(3) Uani d . 1 . .
H H3 0.2988 0.6999 0.2261 0.030 Uiso calc R 1 . .
C C4 0.27892(13) 0.77027(8) 0.14345(9) 0.0241(3) Uani d . 1 A .
C C5 0.33161(13) 0.81294(9) 0.09602(9) 0.0251(3) Uani d . 1 . .
H H5 0.2967 0.8431 0.0636 0.030 Uiso calc R 1 . .
C C6 0.43391(13) 0.81261(9) 0.09481(9) 0.0248(3) Uani d . 1 . .
C C7 0.16650(13) 0.77476(10) 0.14820(11) 0.0318(4) Uani d D 1 . .
C C8 0.1182(5) 0.7075(3) 0.1744(7) 0.0491(19) Uani d PDU 0.59(2) A 1
H H8A 0.1436 0.6955 0.2234 0.074 Uiso calc PR 0.59(2) A 1
H H8B 0.1334 0.6698 0.1399 0.074 Uiso calc PR 0.59(2) A 1
H H8C 0.0467 0.7140 0.1766 0.074 Uiso calc PR 0.59(2) A 1
C C9 0.1460(6) 0.8308(4) 0.2071(4) 0.0514(19) Uani d PDU 0.59(2) A 1
H H9A 0.0747 0.8376 0.2116 0.077 Uiso calc PR 0.59(2) A 1
H H9B 0.1769 0.8748 0.1925 0.077 Uiso calc PR 0.59(2) A 1
H H9C 0.1733 0.8156 0.2545 0.077 Uiso calc PR 0.59(2) A 1
C C10 0.1194(11) 0.7981(8) 0.0760(5) 0.055(3) Uani d PDU 0.59(2) A 1
H H10A 0.0477 0.8001 0.0816 0.083 Uiso calc PR 0.59(2) A 1
H H10B 0.1360 0.7649 0.0370 0.083 Uiso calc PR 0.59(2) A 1
H H10C 0.1443 0.8445 0.0629 0.083 Uiso calc PR 0.59(2) A 1
C C11 0.50988(12) 0.96579(8) 0.14291(9) 0.0224(3) Uani d . 1 . .
C C12 0.56075(13) 0.92436(9) 0.09304(9) 0.0239(3) Uani d . 1 . .
C C13 0.66255(13) 0.92995(9) 0.08692(9) 0.0241(3) Uani d . 1 . .
H H13 0.6960 0.9012 0.0526 0.029 Uiso calc R 1 . .
C C14 0.71670(12) 0.97671(9) 0.12982(9) 0.0231(3) Uani d . 1 . .
C C15 0.66507(13) 1.01550(9) 0.18251(9) 0.0243(3) Uani d . 1 . .
H H15 0.7004 1.0460 0.2143 0.029 Uiso calc R 1 . .
C C16 0.56335(13) 1.01026(8) 0.18924(9) 0.0232(3) Uani d . 1 . .
C C17 0.82759(13) 0.98826(10) 0.11823(10) 0.0276(4) Uani d . 1 . .
C C18 0.87520(15) 0.92647(11) 0.07943(13) 0.0395(5) Uani d . 1 . .
H H18A 0.8647 0.8841 0.1084 0.059 Uiso calc R 1 . .
H H18B 0.9461 0.9349 0.0744 0.059 Uiso calc R 1 . .
H H18C 0.8454 0.9207 0.0305 0.059 Uiso calc R 1 . .
C C19 0.88093(15) 1.00021(14) 0.19170(12) 0.0432(5) Uani d . 1 . .
H H19A 0.8561 1.0430 0.2146 0.065 Uiso calc R 1 . .
H H19B 0.9519 1.0048 0.1831 0.065 Uiso calc R 1 . .
H H19C 0.8689 0.9605 0.2245 0.065 Uiso calc R 1 . .
C C20 0.83994(16) 1.05423(11) 0.07084(12) 0.0388(5) Uani d . 1 . .
H H20A 0.8068 1.0475 0.0233 0.058 Uiso calc R 1 . .
H H20B 0.9102 1.0630 0.0629 0.058 Uiso calc R 1 . .
H H20C 0.8107 1.0942 0.0962 0.058 Uiso calc R 1 . .
C C21 0.62688(15) 0.71823(12) 0.08857(12) 0.0418(5) Uani d . 1 . .
H H21A 0.6097 0.7331 0.0379 0.050 Uiso calc R 1 . .
H H21B 0.5977 0.6717 0.0971 0.050 Uiso calc R 1 . .
C C22 0.73363(16) 0.71483(12) 0.09731(13) 0.0439(5) Uani d . 1 . .
C C23 0.81945(18) 0.70994(15) 0.10290(16) 0.0587(7) Uani d . 1 . .
H H23 0.8890 0.7060 0.1074 0.070 Uiso calc R 1 . .
C C24 0.36289(14) 1.01176(11) 0.09750(11) 0.0363(5) Uani d . 1 . .
H H24A 0.3718 0.9956 0.0462 0.044 Uiso calc R 1 . .
H H24B 0.3943 1.0581 0.1026 0.044 Uiso calc R 1 . .
C C25 0.25865(15) 1.01698(11) 0.11376(10) 0.0372(4) Uani d . 1 . .
C C26 0.17363(17) 1.02289(16) 0.12435(13) 0.0557(7) Uani d . 1 . .
H H26 0.1050 1.0277 0.1329 0.067 Uiso calc R 1 . .
O O1 0.58854(9) 0.76737(7) 0.14086(7) 0.0292(3) Uani d . 1 . .
O O2 0.40865(8) 0.96324(6) 0.14765(6) 0.0253(3) Uani d . 1 . .
S S1 0.5000 0.66803(3) 0.2500 0.02986(16) Uani d S 1 . .
S S2 0.49578(3) 0.86815(2) 0.03174(2) 0.02872(14) Uani d . 1 . .
S S3 0.5000 1.06748(3) 0.2500 0.02795(16) Uani d S 1 . .
C C8' 0.1289(8) 0.6988(4) 0.1405(11) 0.057(3) Uani d PDU 0.41(2) A 2
H H8'1 0.1543 0.6708 0.1816 0.085 Uiso calc PR 0.41(2) A 2
H H8'2 0.1520 0.6791 0.0940 0.085 Uiso calc PR 0.41(2) A 2
H H8'3 0.0567 0.6985 0.1412 0.085 Uiso calc PR 0.41(2) A 2
C C9' 0.1361(14) 0.8091(11) 0.2190(6) 0.085(5) Uani d PDU 0.41(2) A 2
H H9'1 0.0661 0.8215 0.2162 0.128 Uiso calc PR 0.41(2) A 2
H H9'2 0.1754 0.8513 0.2269 0.128 Uiso calc PR 0.41(2) A 2
H H9'3 0.1469 0.7768 0.2601 0.128 Uiso calc PR 0.41(2) A 2
C C10' 0.1209(12) 0.8110(9) 0.0812(7) 0.032(2) Uani d PDU 0.41(2) A 2
H H10D 0.0491 0.8060 0.0825 0.048 Uiso calc PR 0.41(2) A 2
H H10E 0.1462 0.7896 0.0361 0.048 Uiso calc PR 0.41(2) A 2
H H10F 0.1383 0.8606 0.0820 0.048 Uiso calc PR 0.41(2) A 2

loop_
_atom_site_aniso_label
_atom_site_aniso_U_11
_atom_site_aniso_U_22
_atom_site_aniso_U_33
_atom_site_aniso_U_12
_atom_site_aniso_U_13
_atom_site_aniso_U_23
C1 0.0181(8) 0.0254(8) 0.0297(8) -0.0020(6) 0.0019(6) -0.0092(6)
C2 0.0221(8) 0.0204(8) 0.0319(8) -0.0015(6) -0.0004(6) -0.0048(6)
C3 0.0214(8) 0.0205(8) 0.0332(9) -0.0037(6) 0.0025(7) -0.0022(6)
C4 0.0210(8) 0.0199(8) 0.0314(8) -0.0029(6) 0.0012(6) -0.0055(6)
C5 0.0223(9) 0.0250(8) 0.0281(8) -0.0025(6) 0.0000(6) -0.0031(6)
C6 0.0232(9) 0.0274(9) 0.0239(8) -0.0064(7) 0.0038(6) -0.0058(6)
C7 0.0197(9) 0.0307(9) 0.0449(10) -0.0021(7) 0.0036(7) 0.0073(8)
C8 0.025(2) 0.042(3) 0.080(5) -0.0074(17) 0.006(3) 0.028(3)
C9 0.032(3) 0.067(4) 0.056(3) -0.001(2) 0.023(2) -0.015(3)
C10 0.035(4) 0.076(8) 0.055(4) -0.006(4) -0.001(3) 0.001(3)
C11 0.0194(8) 0.0240(8) 0.0240(8) -0.0022(6) 0.0029(6) 0.0057(6)
C12 0.0241(9) 0.0262(8) 0.0213(7) -0.0050(6) 0.0012(6) 0.0023(6)
C13 0.0234(9) 0.0273(9) 0.0218(7) -0.0024(6) 0.0036(6) 0.0018(6)
C14 0.0190(8) 0.0251(8) 0.0253(8) -0.0023(6) 0.0013(6) 0.0049(6)
C15 0.0246(9) 0.0215(8) 0.0268(8) -0.0037(6) 0.0004(7) 0.0014(6)
C16 0.0256(9) 0.0189(8) 0.0251(8) -0.0001(6) 0.0052(6) 0.0031(6)
C17 0.0204(9) 0.0344(10) 0.0280(8) -0.0053(7) 0.0024(7) 0.0004(7)
C18 0.0238(10) 0.0415(11) 0.0531(12) 0.0001(8) 0.0050(8) -0.0054(9)
C19 0.0247(10) 0.0694(15) 0.0356(10) -0.0110(9) -0.0030(8) 0.0000(10)
C20 0.0334(11) 0.0405(11) 0.0425(11) -0.0113(8) 0.0095(8) 0.0067(9)
C21 0.0270(10) 0.0521(13) 0.0464(11) 0.0055(9) 0.0068(8) -0.0188(10)
C22 0.0341(12) 0.0503(13) 0.0475(12) 0.0055(9) 0.0112(9) -0.0090(10)
C23 0.0291(12) 0.0713(18) 0.0759(18) 0.0093(11) 0.0086(11) -0.0144(14)
C24 0.0261(10) 0.0478(12) 0.0350(10) 0.0047(8) 0.0002(8) 0.0158(8)
C25 0.0314(11) 0.0510(12) 0.0292(9) 0.0058(9) -0.0025(8) 0.0082(8)
C26 0.0304(12) 0.095(2) 0.0414(12) 0.0149(12) 0.0018(9) 0.0193(12)
O1 0.0174(6) 0.0349(7) 0.0355(7) -0.0009(5) 0.0024(5) -0.0089(5)
O2 0.0189(6) 0.0302(6) 0.0268(6) -0.0001(5) 0.0016(5) 0.0069(5)
S1 0.0241(3) 0.0191(3) 0.0463(4) 0.000 -0.0038(3) 0.000
S2 0.0245(2) 0.0405(3) 0.0213(2) -0.01046(17) 0.00285(17) -0.00272(16)
S3 0.0301(3) 0.0176(3) 0.0362(3) 0.000 0.0093(3) 0.000
C8' 0.019(3) 0.058(4) 0.093(7) -0.011(3) -0.012(4) 0.041(4)
C9' 0.055(6) 0.139(9) 0.064(5) 0.028(7) 0.027(4) 0.012(6)
C10' 0.010(4) 0.030(4) 0.055(5) 0.002(2) -0.005(3) 0.018(3)

loop_
_atom_type_symbol
_atom_type_description
_atom_type_scat_dispersion_real
_atom_type_scat_dispersion_imag
_atom_type_scat_source
C C 0.0033 0.0016 'International Tables Vol C Tables 4.2.6.8 and 6.1.1.4'
H H 0.0000 0.0000 'International Tables Vol C Tables 4.2.6.8 and 6.1.1.4'
O O 0.0106 0.0060 'International Tables Vol C Tables 4.2.6.8 and 6.1.1.4'
S S 0.1246 0.1234 'International Tables Vol C Tables 4.2.6.8 and 6.1.1.4'

loop_
_geom_angle_atom_site_label_1
_geom_angle_atom_site_label_2
_geom_angle_atom_site_label_3
_geom_angle_site_symmetry_1
_geom_angle_site_symmetry_3
_geom_angle
_geom_angle_publ_flag
O1 C1 C6 . . 121.07(15) ?
O1 C1 C2 . . 120.09(15) ?
C6 C1 C2 . . 118.78(15) ?
C3 C2 C1 . . 120.03(16) ?
C3 C2 S1 . . 119.73(13) ?
C1 C2 S1 . . 120.17(13) ?
C2 C3 C4 . . 121.70(16) ?
C2 C3 H3 . . 119.1 ?
C4 C3 H3 . . 119.1 ?
C5 C4 C3 . . 117.41(16) ?
C5 C4 C7 . . 121.24(16) ?
C3 C4 C7 . . 121.05(15) ?
C6 C5 C4 . . 121.70(17) ?
C6 C5 H5 . . 119.1 ?
C4 C5 H5 . . 119.1 ?
C5 C6 C1 . . 120.30(16) ?
C5 C6 S2 . . 118.91(14) ?
C1 C6 S2 . . 120.78(13) ?
C10 C7 C8 . . 109.8(7) ?
C9' C7 C10' . . 111.7(10) ?
C9' C7 C4 . . 110.6(8) ?
C10 C7 C4 . . 112.4(6) ?
C8 C7 C4 . . 113.6(3) ?
C10' C7 C4 . . 112.2(7) ?
C10 C7 C9 . . 108.3(7) ?
C8 C7 C9 . . 107.1(4) ?
C4 C7 C9 . . 105.3(4) ?
C9' C7 C8' . . 113.3(7) ?
C10' C7 C8' . . 103.0(8) ?
C4 C7 C8' . . 105.6(5) ?
C7 C8 H8A . . 109.5 ?
C7 C8 H8B . . 109.5 ?
C7 C8 H8C . . 109.5 ?
C7 C9 H9A . . 109.5 ?
C7 C9 H9B . . 109.5 ?
C7 C9 H9C . . 109.5 ?
C7 C10 H10A . . 109.5 ?
C7 C10 H10B . . 109.5 ?
C7 C10 H10C . . 109.5 ?
O2 C11 C12 . . 121.30(14) ?
O2 C11 C16 . . 119.83(15) ?
C12 C11 C16 . . 118.86(15) ?
C13 C12 C11 . . 120.35(15) ?
C13 C12 S2 . . 119.00(13) ?
C11 C12 S2 . . 120.50(13) ?
C12 C13 C14 . . 121.66(16) ?
C12 C13 H13 . . 119.2 ?
C14 C13 H13 . . 119.2 ?
C13 C14 C15 . . 117.30(15) ?
C13 C14 C17 . . 121.93(15) ?
C15 C14 C17 . . 120.71(15) ?
C16 C15 C14 . . 121.48(15) ?
C16 C15 H15 . . 119.3 ?
C14 C15 H15 . . 119.3 ?
C15 C16 C11 . . 120.17(15) ?
C15 C16 S3 . . 119.57(13) ?
C11 C16 S3 . . 119.89(13) ?
C18 C17 C19 . . 108.66(17) ?
C18 C17 C14 . . 111.68(15) ?
C19 C17 C14 . . 111.07(15) ?
C18 C17 C20 . . 109.41(16) ?
C19 C17 C20 . . 108.15(16) ?
C14 C17 C20 . . 107.78(15) ?
C17 C18 H18A . . 109.5 ?
C17 C18 H18B . . 109.5 ?
H18A C18 H18B . . 109.5 ?
C17 C18 H18C . . 109.5 ?
H18A C18 H18C . . 109.5 ?
H18B C18 H18C . . 109.5 ?
C17 C19 H19A . . 109.5 ?
C17 C19 H19B . . 109.5 ?
H19A C19 H19B . . 109.5 ?
C17 C19 H19C . . 109.5 ?
H19A C19 H19C . . 109.5 ?
H19B C19 H19C . . 109.5 ?
C17 C20 H20A . . 109.5 ?
C17 C20 H20B . . 109.5 ?
H20A C20 H20B . . 109.5 ?
C17 C20 H20C . . 109.5 ?
H20A C20 H20C . . 109.5 ?
H20B C20 H20C . . 109.5 ?
O1 C21 C22 . . 108.74(17) ?
O1 C21 H21A . . 109.9 ?
C22 C21 H21A . . 109.9 ?
O1 C21 H21B . . 109.9 ?
C22 C21 H21B . . 109.9 ?
H21A C21 H21B . . 108.3 ?
C23 C22 C21 . . 177.6(3) ?
C22 C23 H23 . . 180.0 ?
O2 C24 C25 . . 109.43(15) ?
O2 C24 H24A . . 109.8 ?
C25 C24 H24A . . 109.8 ?
O2 C24 H24B . . 109.8 ?
C25 C24 H24B . . 109.8 ?
H24A C24 H24B . . 108.2 ?
C26 C25 C24 . . 177.2(2) ?
C25 C26 H26 . . 180.0 ?
C1 O1 C21 . . 112.21(13) ?
C11 O2 C24 . . 111.29(13) ?
C2 S1 C2 . 2_655 101.86(11) ?
C6 S2 C12 . . 101.19(7) ?
C16 S3 C16 . 2_655 103.93(11) ?
C7 C8' H8'1 . . 109.5 ?
C7 C8' H8'2 . . 109.5 ?
H8'1 C8' H8'2 . . 109.5 ?
C7 C8' H8'3 . . 109.5 ?
H8'1 C8' H8'3 . . 109.5 ?
H8'2 C8' H8'3 . . 109.5 ?
C7 C9' H9'1 . . 109.5 ?
C7 C9' H9'2 . . 109.5 ?
H9'1 C9' H9'2 . . 109.5 ?
C7 C9' H9'3 . . 109.5 ?
H9'1 C9' H9'3 . . 109.5 ?
H9'2 C9' H9'3 . . 109.5 ?
C7 C10' H10D . . 109.5 ?
C7 C10' H10E . . 109.5 ?
H10D C10' H10E . . 109.5 ?
C7 C10' H10F . . 109.5 ?
H10D C10' H10F . . 109.5 ?
H10E C10' H10F . . 109.5 ?

loop_
_geom_bond_atom_site_label_1
_geom_bond_atom_site_label_2
_geom_bond_site_symmetry_2
_geom_bond_distance
_geom_bond_publ_flag
C1 O1 . 1.380(2) ?
C1 C6 . 1.393(2) ?
C1 C2 . 1.397(2) ?
C2 C3 . 1.389(2) ?
C2 S1 . 1.7815(18) ?
C3 C4 . 1.396(2) ?
C3 H3 . 0.9500 ?
C4 C5 . 1.390(2) ?
C4 C7 . 1.531(2) ?
C5 C6 . 1.388(2) ?
C5 H5 . 0.9500 ?
C6 S2 . 1.7790(17) ?
C7 C9' . 1.505(8) ?
C7 C10 . 1.522(6) ?
C7 C8 . 1.524(5) ?
C7 C10' . 1.528(6) ?
C7 C9 . 1.543(5) ?
C7 C8' . 1.549(7) ?
C8 H8A . 0.9800 ?
C8 H8B . 0.9800 ?
C8 H8C . 0.9800 ?
C9 H9A . 0.9800 ?
C9 H9B . 0.9800 ?
C9 H9C . 0.9800 ?
C10 H10A . 0.9800 ?
C10 H10B . 0.9800 ?
C10 H10C . 0.9800 ?
C11 O2 . 1.377(2) ?
C11 C12 . 1.392(2) ?
C11 C16 . 1.398(2) ?
C12 C13 . 1.390(2) ?
C12 S2 . 1.7790(17) ?
C13 C14 . 1.394(2) ?
C13 H13 . 0.9500 ?
C14 C15 . 1.403(2) ?
C14 C17 . 1.536(2) ?
C15 C16 . 1.390(2) ?
C15 H15 . 0.9500 ?
C16 S3 . 1.7815(17) ?
C17 C18 . 1.525(3) ?
C17 C19 . 1.531(3) ?
C17 C20 . 1.540(3) ?
C18 H18A . 0.9800 ?
C18 H18B . 0.9800 ?
C18 H18C . 0.9800 ?
C19 H19A . 0.9800 ?
C19 H19B . 0.9800 ?
C19 H19C . 0.9800 ?
C20 H20A . 0.9800 ?
C20 H20B . 0.9800 ?
C20 H20C . 0.9800 ?
C21 O1 . 1.438(2) ?
C21 C22 . 1.457(3) ?
C21 H21A . 0.9900 ?
C21 H21B . 0.9900 ?
C22 C23 . 1.172(3) ?
C23 H23 . 0.9500 ?
C24 O2 . 1.440(2) ?
C24 C25 . 1.450(3) ?
C24 H24A . 0.9900 ?
C24 H24B . 0.9900 ?
C25 C26 . 1.176(3) ?
C26 H26 . 0.9500 ?
S1 C2 2_655 1.7815(18) ?
S3 C16 2_655 1.7815(17) ?
C8' H8'1 . 0.9800 ?
C8' H8'2 . 0.9800 ?
C8' H8'3 . 0.9800 ?
C9' H9'1 . 0.9800 ?
C9' H9'2 . 0.9800 ?
C9' H9'3 . 0.9800 ?
C10' H10D . 0.9800 ?
C10' H10E . 0.9800 ?
C10' H10F . 0.9800 ?

loop_
_geom_torsion_atom_site_label_1
_geom_torsion_atom_site_label_2
_geom_torsion_atom_site_label_3
_geom_torsion_atom_site_label_4
_geom_torsion_site_symmetry_1
_geom_torsion_site_symmetry_2
_geom_torsion_site_symmetry_3
_geom_torsion_site_symmetry_4
_geom_torsion
_geom_torsion_publ_flag
O1 C1 C2 C3 . . . . 179.25(14) ?
C6 C1 C2 C3 . . . . 1.9(2) ?
O1 C1 C2 S1 . . . . -3.8(2) ?
C6 C1 C2 S1 . . . . 178.85(12) ?
C1 C2 C3 C4 . . . . 0.6(3) ?
S1 C2 C3 C4 . . . . -176.28(13) ?
C2 C3 C4 C5 . . . . -2.5(2) ?
C2 C3 C4 C7 . . . . -176.29(15) ?
C3 C4 C5 C6 . . . . 1.8(2) ?
C7 C4 C5 C6 . . . . 175.61(16) ?
C4 C5 C6 C1 . . . . 0.7(3) ?
C4 C5 C6 S2 . . . . 179.33(13) ?
O1 C1 C6 C5 . . . . -179.88(14) ?
C2 C1 C6 C5 . . . . -2.6(2) ?
O1 C1 C6 S2 . . . . 1.5(2) ?
C2 C1 C6 S2 . . . . 178.80(12) ?
C5 C4 C7 C9' . . . . -107.1(9) ?
C3 C4 C7 C9' . . . . 66.5(9) ?
C5 C4 C7 C10 . . . . 29.2(7) ?
C3 C4 C7 C10 . . . . -157.3(7) ?
C5 C4 C7 C8 . . . . 154.7(6) ?
C3 C4 C7 C8 . . . . -31.8(6) ?
C5 C4 C7 C10' . . . . 18.5(8) ?
C3 C4 C7 C10' . . . . -168.0(8) ?
C5 C4 C7 C9 . . . . -88.5(4) ?
C3 C4 C7 C9 . . . . 85.0(4) ?
C5 C4 C7 C8' . . . . 130.0(7) ?
C3 C4 C7 C8' . . . . -56.5(7) ?
O2 C11 C12 C13 . . . . 177.19(14) ?
C16 C11 C12 C13 . . . . -3.3(2) ?
O2 C11 C12 S2 . . . . 1.7(2) ?
C16 C11 C12 S2 . . . . -178.81(12) ?
C11 C12 C13 C14 . . . . -0.1(2) ?
S2 C12 C13 C14 . . . . 175.43(13) ?
C12 C13 C14 C15 . . . . 3.3(2) ?
C12 C13 C14 C17 . . . . -174.00(15) ?
C13 C14 C15 C16 . . . . -3.2(2) ?
C17 C14 C15 C16 . . . . 174.18(15) ?
C14 C15 C16 C11 . . . . -0.2(2) ?
C14 C15 C16 S3 . . . . -173.19(13) ?
O2 C11 C16 C15 . . . . -177.05(14) ?
C12 C11 C16 C15 . . . . 3.5(2) ?
O2 C11 C16 S3 . . . . -4.1(2) ?
C12 C11 C16 S3 . . . . 176.46(12) ?
C13 C14 C17 C18 . . . . -22.1(2) ?
C15 C14 C17 C18 . . . . 160.62(16) ?
C13 C14 C17 C19 . . . . -143.60(18) ?
C15 C14 C17 C19 . . . . 39.1(2) ?
C13 C14 C17 C20 . . . . 98.09(19) ?
C15 C14 C17 C20 . . . . -79.2(2) ?
C6 C1 O1 C21 . . . . -89.5(2) ?
C2 C1 O1 C21 . . . . 93.3(2) ?
C22 C21 O1 C1 . . . . -173.78(17) ?
C12 C11 O2 C24 . . . . -88.73(19) ?
C16 C11 O2 C24 . . . . 91.80(18) ?
C25 C24 O2 C11 . . . . -169.36(16) ?
C3 C2 S1 C2 . . . 2_655 -115.53(15) ?
C1 C2 S1 C2 . . . 2_655 67.56(12) ?
C5 C6 S2 C12 . . . . 116.61(14) ?
C1 C6 S2 C12 . . . . -64.77(15) ?
C13 C12 S2 C6 . . . . 123.77(14) ?
C11 C12 S2 C6 . . . . -60.69(15) ?
C15 C16 S3 C16 . . . 2_655 -123.33(16) ?
C11 C16 S3 C16 . . . 2_655 63.63(12) ?
